data_4066682
loop_
_publ_author_name
'Adams, Richard D.'
'Pearl, William C.'

_publ_section_title
;
 Reactions of Bis(tri-tert-butylphosphine)platinum with Metal Hydride
 Complexes. The Reactions of Pt(P-t-Bu3)2with HRe(CO)4SbPh3
;
_journal_issue 17
_journal_name_full Organometallics
_journal_page_first 3887
_journal_paper_doi 10.1021/om100569j
_journal_volume 29
_journal_year 2010
_chemical_formula_sum 'C34 H43 O4 P Pt Re Sb'
_chemical_formula_weight 1049.69
_chemical_name_systematic
; 
 ? 
;
_space_group_IT_number 14
_symmetry_cell_setting monoclinic
_symmetry_space_group_name_Hall '-P 2ybc'
_symmetry_space_group_name_H-M 'P 1 21/c 1'
_atom_sites_solution_hydrogens geom
_atom_sites_solution_primary direct
_atom_sites_solution_secondary difmap
_audit_creation_method SHELXL-97
_cell_angle_alpha 90.00
_cell_angle_beta 97.681(14)
_cell_angle_gamma 90.00
_cell_formula_units_Z 4
_cell_length_a 10.247(2)
_cell_length_b 12.017(3)
_cell_length_c 30.009(10)
_cell_measurement_reflns_used 7018
_cell_measurement_temperature 294(2)
_cell_measurement_theta_max 27.31
_cell_measurement_theta_min 2.18
_cell_volume 3662.1(17)
_computing_cell_refinement 'SAINT+  V6.45 (Bruker, 2003)'
_computing_data_collection 'SMART V5.632 (Bruker, 2005)'
_computing_data_reduction 'SAINT+  V6.45'
_computing_molecular_graphics 'SHELXTL V6.1 (Sheldrick, 2000)'
_computing_publication_material 'SHELXTL V6.1'
_computing_structure_refinement 'SHELXL-97 (Sheldrick, 1997)'
_computing_structure_solution 'SHELXS-97 (Sheldrick, 1990)'
_diffrn_ambient_temperature 294(2)
_diffrn_measured_fraction_theta_full 0.995
_diffrn_measured_fraction_theta_max 0.995
_diffrn_measurement_device_type 'Bruker SMART APEX CCD diffractometer'
_diffrn_measurement_method 'omega scans'
_diffrn_radiation_monochromator graphite
_diffrn_radiation_source 'fine-focus sealed tube'
_diffrn_radiation_type MoK\a
_diffrn_radiation_wavelength 0.71073
_diffrn_reflns_av_R_equivalents 0.0376
_diffrn_reflns_av_sigmaI/netI 0.0275
_diffrn_reflns_limit_h_max 13
_diffrn_reflns_limit_h_min -13
_diffrn_reflns_limit_k_max 16
_diffrn_reflns_limit_k_min -16
_diffrn_reflns_limit_l_max 40
_diffrn_reflns_limit_l_min -39
_diffrn_reflns_number 56757
_diffrn_reflns_theta_full 28.34
_diffrn_reflns_theta_max 28.34
_diffrn_reflns_theta_min 1.83
_diffrn_standards_decay_% <1
_exptl_absorpt_coefficient_mu 7.916
_exptl_absorpt_correction_T_max 1.000
_exptl_absorpt_correction_T_min 0.360
_exptl_absorpt_correction_type multi-scan
_exptl_absorpt_process_details '(SADABS, Bruker, 1997)'
_exptl_crystal_colour Yellow
_exptl_crystal_density_diffrn 1.904
_exptl_crystal_density_method 'not measured'
_exptl_crystal_description Block
_exptl_crystal_F_000 1992
_exptl_crystal_size_max 0.7
_exptl_crystal_size_mid 0.3
_exptl_crystal_size_min 0.2
_refine_diff_density_max 2.021
_refine_diff_density_min -1.283
_refine_diff_density_rms 0.118
_refine_ls_extinction_method none
_refine_ls_goodness_of_fit_ref 1.041
_refine_ls_hydrogen_treatment mixed
_refine_ls_matrix_type full
_refine_ls_number_parameters 384
_refine_ls_number_reflns 9083
_refine_ls_number_restraints 252
_refine_ls_restrained_S_all 1.029
_refine_ls_R_factor_all 0.0365
_refine_ls_R_factor_gt 0.0298
_refine_ls_shift/su_max 0.002
_refine_ls_shift/su_mean 0.000
_refine_ls_structure_factor_coef Fsqd
_refine_ls_weighting_details
; calc 
 [0.00000+1.00000exp(0.00(sin\q/\l)^2^)]/ 
   [\s^2^(Fo^2^)+0.0000+4.9951*P+(0.0403P)^2^+0.0000sin\q/\l] 
 where P = 0.33333Fo^2^ + 0.66667Fc^2^ 
;
_refine_ls_weighting_scheme calc
_refine_ls_wR_factor_gt 0.0777
_refine_ls_wR_factor_ref 0.0820
_reflns_number_gt 7892
_reflns_number_total 9083
_reflns_threshold_expression >2sigma(I)
_cod_data_source_file om100569j_si_001.cif
_cod_data_source_block 2
_cod_depositor_comments
;
The following automatic conversions were performed:

'_symmetry_cell_setting' value 'Monoclinic' changed to 'monoclinic'
according to /home/saulius/struct/CIF-dictionaries/cif_core.dic
dictionary named 'cif_core.dic' version 2.4.1 from
2010-06-29.

'_exptl_absorpt_correction_type' value 'Multi-scan'
changed to 'multi-scan' according to
/home/saulius/struct/CIF-dictionaries/cif_core.dic dictionary named
'cif_core.dic' version 2.4.1 from 2010-06-29.

Automatic conversion script
Id: cif_fix_values 1715 2011-07-08 13:25:40Z adriana 
;
_cod_original_cell_volume 3662.1(18)
_cod_original_sg_symbol_H-M P2(1)/c
_cod_database_code 4066682

loop_
_symmetry_equiv_pos_as_xyz
'x, y, z'
'-x, y+1/2, -z+1/2'
'-x, -y, -z'
'x, -y-1/2, z-1/2'

loop_
_atom_site_label
_atom_site_type_symbol
_atom_site_fract_x
_atom_site_fract_y
_atom_site_fract_z
_atom_site_U_iso_or_equiv
_atom_site_adp_type
_atom_site_occupancy
_atom_site_symmetry_multiplicity
_atom_site_calc_flag
_atom_site_refinement_flags
Pt1 Pt 0.187003(16) 0.155659(13) 0.110328(5) 0.04470(6) Uani 1 1 d U
Re1 Re -0.063983(18) 0.225714(16) 0.150357(6) 0.05239(6) Uani 1 1 d U
Sb1 Sb 0.10829(3) 0.06400(3) 0.177333(10) 0.05088(8) Uani 1 1 d U
P1 P 0.24943(12) 0.26740(9) 0.05166(4) 0.0465(2) Uani 1 1 d U
O11 O -0.2037(5) 0.0582(5) 0.0809(2) 0.1080(18) Uani 1 1 d U
O12 O -0.2773(6) 0.1854(6) 0.2109(2) 0.119(2) Uani 1 1 d U
O13 O 0.0945(6) 0.3891(4) 0.21804(17) 0.1004(15) Uani 1 1 d U
O14 O -0.2088(5) 0.4237(4) 0.10108(18) 0.0941(14) Uani 1 1 d U
C11 C -0.1533(6) 0.1180(5) 0.1059(2) 0.0682(14) Uani 1 1 d U
C12 C -0.1980(6) 0.2014(6) 0.1889(2) 0.0757(16) Uani 1 1 d U
C13 C 0.0365(6) 0.3279(5) 0.19430(19) 0.0696(14) Uani 1 1 d U
C14 C -0.1548(6) 0.3511(5) 0.1189(2) 0.0692(14) Uani 1 1 d U
C15 C 0.0575(5) -0.1070(4) 0.17640(17) 0.0571(11) Uani 1 1 d U
C16 C 0.1540(7) -0.1877(5) 0.1782(2) 0.0758(15) Uani 1 1 d U
H16 H 0.2418 -0.1669 0.1794 0.091 Uiso 1 1 calc R
C17 C 0.1206(9) -0.3003(6) 0.1783(3) 0.096(2) Uani 1 1 d U
H17 H 0.1857 -0.3546 0.1801 0.115 Uiso 1 1 calc R
C18 C -0.0098(11) -0.3299(6) 0.1757(3) 0.104(3) Uani 1 1 d U
H18 H -0.0331 -0.4047 0.1755 0.125 Uiso 1 1 calc R
C19 C -0.1043(9) -0.2506(7) 0.1735(3) 0.097(2) Uani 1 1 d U
H19 H -0.1923 -0.2714 0.1715 0.117 Uiso 1 1 calc R
C20 C -0.0713(6) -0.1394(5) 0.1741(2) 0.0774(16) Uani 1 1 d U
H20 H -0.1372 -0.0858 0.1729 0.093 Uiso 1 1 calc R
C21 C 0.2557(5) 0.0791(4) 0.23385(16) 0.0581(11) Uani 1 1 d U
C22 C 0.2725(6) -0.0001(6) 0.2675(2) 0.0790(17) Uani 1 1 d U
H22 H 0.2173 -0.0618 0.2663 0.095 Uiso 1 1 calc R
C23 C 0.3716(9) 0.0131(9) 0.3026(3) 0.114(3) Uani 1 1 d U
H23 H 0.3835 -0.0406 0.3251 0.137 Uiso 1 1 calc R
C24 C 0.4529(9) 0.1034(9) 0.3052(3) 0.109(3) Uani 1 1 d U
H24 H 0.5187 0.1116 0.3295 0.131 Uiso 1 1 calc R
C25 C 0.4370(8) 0.1816(7) 0.2720(3) 0.096(2) Uani 1 1 d U
H25 H 0.4930 0.2427 0.2732 0.115 Uiso 1 1 calc R
C26 C 0.3372(6) 0.1695(5) 0.2366(2) 0.0757(16) Uani 1 1 d U
H26 H 0.3252 0.2237 0.2143 0.091 Uiso 1 1 calc R
C27 C 0.3168(5) 0.0253(4) 0.11251(17) 0.0579(11) Uani 1 1 d U
C28 C 0.2838(6) -0.0688(4) 0.0864(2) 0.0711(14) Uani 1 1 d U
H28 H 0.2037 -0.0700 0.0678 0.085 Uiso 1 1 calc R
C29 C 0.3648(9) -0.1596(5) 0.0871(3) 0.097(2) Uani 1 1 d U
H29 H 0.3392 -0.2205 0.0689 0.116 Uiso 1 1 calc R
C30 C 0.4827(10) -0.1616(7) 0.1143(3) 0.118(3) Uani 1 1 d U
H30 H 0.5389 -0.2223 0.1140 0.141 Uiso 1 1 calc R
C31 C 0.5170(8) -0.0730(8) 0.1420(3) 0.106(3) Uani 1 1 d U
H31 H 0.5956 -0.0750 0.1615 0.127 Uiso 1 1 calc R
C32 C 0.4358(6) 0.0203(6) 0.1414(2) 0.0780(17) Uani 1 1 d U
H32 H 0.4610 0.0798 0.1605 0.094 Uiso 1 1 calc R
C33 C 0.1230(7) 0.2457(5) 0.00001(18) 0.0734(16) Uani 1 1 d U
C34 C 0.1173(15) 0.1232(9) -0.0086(5) 0.227(9) Uani 1 1 d U
H34A H 0.0306 0.0961 -0.0059 0.341 Uiso 1 1 calc R
H34B H 0.1805 0.0862 0.0129 0.341 Uiso 1 1 calc R
H34C H 0.1373 0.1086 -0.0384 0.341 Uiso 1 1 calc R
C35 C -0.0117(8) 0.2758(10) 0.0090(3) 0.134(4) Uani 1 1 d U
H35A H -0.0744 0.2549 -0.0163 0.201 Uiso 1 1 calc R
H35B H -0.0164 0.3546 0.0137 0.201 Uiso 1 1 calc R
H35C H -0.0313 0.2373 0.0353 0.201 Uiso 1 1 calc R
C36 C 0.1426(16) 0.3057(19) -0.0414(4) 0.292(12) Uani 1 1 d U
H36A H 0.0694 0.2918 -0.0642 0.437 Uiso 1 1 calc R
H36B H 0.2223 0.2803 -0.0517 0.437 Uiso 1 1 calc R
H36C H 0.1491 0.3841 -0.0354 0.437 Uiso 1 1 calc R
C37 C 0.2505(9) 0.4214(6) 0.0676(4) 0.124(2) Uani 1 1 d U
C38 C 0.1234(8) 0.4599(5) 0.0812(3) 0.092(2) Uani 1 1 d U
H38A H 0.1132 0.4292 0.1101 0.138 Uiso 1 1 calc R
H38B H 0.0520 0.4356 0.0594 0.138 Uiso 1 1 calc R
H38C H 0.1232 0.5396 0.0829 0.138 Uiso 1 1 calc R
C39 C 0.2601(15) 0.5015(7) 0.0257(5) 0.218(8) Uani 1 1 d U
H39A H 0.2377 0.5761 0.0333 0.326 Uiso 1 1 calc R
H39B H 0.2001 0.4764 0.0003 0.326 Uiso 1 1 calc R
H39C H 0.3483 0.5003 0.0182 0.326 Uiso 1 1 calc R
C40 C 0.3672(8) 0.4592(6) 0.0930(4) 0.124(2) Uani 1 1 d U
H40A H 0.4226 0.4927 0.0733 0.186 Uiso 1 1 calc R
H40B H 0.4125 0.3975 0.1084 0.186 Uiso 1 1 calc R
H40C H 0.3464 0.5132 0.1145 0.186 Uiso 1 1 calc R
C41 C 0.4208(7) 0.2374(4) 0.0367(3) 0.086(2) Uani 1 1 d U
C42 C 0.4304(10) 0.1184(5) 0.0199(4) 0.136(4) Uani 1 1 d U
H42A H 0.5179 0.1049 0.0131 0.204 Uiso 1 1 calc R
H42B H 0.3683 0.1079 -0.0067 0.204 Uiso 1 1 calc R
H42C H 0.4109 0.0675 0.0428 0.204 Uiso 1 1 calc R
C43 C 0.4656(10) 0.3150(6) 0.0001(4) 0.131(4) Uani 1 1 d U
H43A H 0.5501 0.2912 -0.0068 0.197 Uiso 1 1 calc R
H43B H 0.4717 0.3901 0.0110 0.197 Uiso 1 1 calc R
H43C H 0.4026 0.3114 -0.0266 0.197 Uiso 1 1 calc R
C44 C 0.5186(7) 0.2476(8) 0.0806(4) 0.140(4) Uani 1 1 d U
H44A H 0.4826 0.2110 0.1046 0.210 Uiso 1 1 calc R
H44B H 0.5331 0.3248 0.0879 0.210 Uiso 1 1 calc R
H44C H 0.6007 0.2133 0.0764 0.210 Uiso 1 1 calc R
H1 H 0.062(5) 0.241(4) 0.1121(17) 0.053(13) Uiso 1 1 d .

loop_
_atom_site_aniso_label
_atom_site_aniso_U_11
_atom_site_aniso_U_22
_atom_site_aniso_U_33
_atom_site_aniso_U_23
_atom_site_aniso_U_13
_atom_site_aniso_U_12
Pt1 0.04371(9) 0.04614(9) 0.04315(9) 0.00238(6) 0.00175(6) 0.00739(6)
Re1 0.04983(11) 0.05481(11) 0.05291(11) -0.00318(8) 0.00825(8) 0.01052(7)
Sb1 0.05339(17) 0.05218(16) 0.04667(16) 0.00543(12) 0.00525(12) 0.00685(12)
P1 0.0490(6) 0.0377(5) 0.0535(6) 0.0004(4) 0.0089(5) 0.0016(4)
O11 0.088(3) 0.113(4) 0.116(4) -0.052(3) -0.012(3) 0.011(3)
O12 0.106(4) 0.142(5) 0.123(5) -0.014(4) 0.068(4) -0.016(4)
O13 0.121(4) 0.086(3) 0.090(3) -0.027(3) -0.004(3) -0.009(3)
O14 0.079(3) 0.081(3) 0.120(4) 0.021(3) 0.004(3) 0.032(2)
C11 0.062(3) 0.075(3) 0.066(3) -0.013(3) 0.006(3) 0.018(3)
C12 0.068(3) 0.084(4) 0.080(4) -0.011(3) 0.029(3) 0.003(3)
C13 0.086(4) 0.065(3) 0.057(3) -0.006(3) 0.009(3) 0.011(3)
C14 0.063(3) 0.070(3) 0.074(4) 0.000(3) 0.010(3) 0.018(3)
C15 0.066(3) 0.051(2) 0.055(3) 0.006(2) 0.011(2) 0.000(2)
C16 0.081(4) 0.062(3) 0.086(4) 0.006(3) 0.017(3) 0.008(3)
C17 0.124(6) 0.063(4) 0.103(5) 0.004(4) 0.025(5) 0.019(4)
C18 0.155(8) 0.063(4) 0.096(5) -0.004(4) 0.024(5) -0.017(5)
C19 0.101(5) 0.085(5) 0.107(6) 0.005(4) 0.020(4) -0.031(4)
C20 0.073(4) 0.071(3) 0.089(4) 0.002(3) 0.015(3) 0.001(3)
C21 0.059(3) 0.069(3) 0.046(2) 0.005(2) 0.005(2) 0.008(2)
C22 0.080(4) 0.092(4) 0.062(3) 0.023(3) -0.003(3) -0.001(3)
C23 0.115(6) 0.143(8) 0.075(5) 0.033(5) -0.021(4) 0.024(6)
C24 0.096(6) 0.141(8) 0.079(5) -0.004(5) -0.027(4) 0.009(5)
C25 0.093(5) 0.106(5) 0.084(5) -0.011(4) -0.009(4) -0.013(4)
C26 0.082(4) 0.082(4) 0.059(3) -0.002(3) -0.005(3) 0.000(3)
C27 0.057(3) 0.061(3) 0.056(3) 0.011(2) 0.010(2) 0.015(2)
C28 0.087(4) 0.051(3) 0.078(4) 0.003(2) 0.020(3) 0.013(3)
C29 0.134(7) 0.056(3) 0.109(6) 0.013(3) 0.050(5) 0.028(4)
C30 0.142(8) 0.098(6) 0.122(7) 0.035(5) 0.048(6) 0.073(6)
C31 0.085(5) 0.130(7) 0.105(6) 0.043(5) 0.020(4) 0.055(5)
C32 0.069(4) 0.089(4) 0.076(4) 0.020(3) 0.010(3) 0.030(3)
C33 0.102(5) 0.072(3) 0.043(3) 0.005(2) -0.001(3) -0.013(3)
C34 0.258(15) 0.125(8) 0.247(15) -0.115(10) -0.156(13) 0.046(9)
C35 0.080(5) 0.209(11) 0.101(6) -0.008(7) -0.035(5) -0.003(6)
C36 0.220(16) 0.51(3) 0.132(10) 0.195(15) -0.033(10) -0.123(18)
C37 0.099(4) 0.075(3) 0.192(7) -0.050(4) -0.006(4) -0.007(3)
C38 0.120(5) 0.044(3) 0.124(6) 0.001(3) 0.060(5) 0.013(3)
C39 0.293(16) 0.053(4) 0.362(19) 0.040(7) 0.250(16) 0.013(6)
C40 0.099(4) 0.075(3) 0.192(7) -0.050(4) -0.006(4) -0.007(3)
C41 0.077(4) 0.048(3) 0.145(6) 0.011(3) 0.062(4) 0.008(3)
C42 0.156(8) 0.052(3) 0.230(11) -0.005(5) 0.135(8) 0.007(4)
C43 0.151(8) 0.074(4) 0.197(10) 0.031(5) 0.125(8) 0.013(5)
C44 0.048(4) 0.116(6) 0.250(13) 0.021(7) -0.002(6) 0.011(4)

loop_
_atom_type_symbol
_atom_type_description
_atom_type_scat_dispersion_real
_atom_type_scat_dispersion_imag
_atom_type_scat_source
C C 0.0033 0.0016 'International Tables Vol C Tables 4.2.6.8 and 6.1.1.4'
H H 0.0000 0.0000 'International Tables Vol C Tables 4.2.6.8 and 6.1.1.4'
O O 0.0106 0.0060 'International Tables Vol C Tables 4.2.6.8 and 6.1.1.4'
P P 0.1023 0.0942 'International Tables Vol C Tables 4.2.6.8 and 6.1.1.4'
Sb Sb -0.5866 1.5461 'International Tables Vol C Tables 4.2.6.8 and 6.1.1.4'
Re Re -1.0185 7.2310 'International Tables Vol C Tables 4.2.6.8 and 6.1.1.4'
Pt Pt -1.7033 8.3905 'International Tables Vol C Tables 4.2.6.8 and 6.1.1.4'

loop_
_geom_angle_atom_site_label_1
_geom_angle_atom_site_label_2
_geom_angle_atom_site_label_3
_geom_angle
C27 Pt1 P1 102.61(14)
C27 Pt1 Sb1 85.18(14)
P1 Pt1 Sb1 171.29(3)
C27 Pt1 Re1 139.82(14)
P1 Pt1 Re1 117.06(3)
Sb1 Pt1 Re1 55.802(15)
C27 Pt1 H1 167.9(17)
P1 Pt1 H1 87.8(17)
Sb1 Pt1 H1 84.9(17)
Re1 Pt1 H1 29.2(17)
C12 Re1 C14 94.3(3)
C12 Re1 C13 92.5(3)
C14 Re1 C13 90.9(3)
C12 Re1 C11 90.2(3)
C14 Re1 C11 91.8(2)
C13 Re1 C11 176.1(2)
C12 Re1 Sb1 101.7(2)
C14 Re1 Sb1 163.99(18)
C13 Re1 Sb1 89.19(17)
C11 Re1 Sb1 87.49(16)
C12 Re1 Pt1 152.2(2)
C14 Re1 Pt1 112.93(18)
C13 Re1 Pt1 92.41(18)
C11 Re1 Pt1 83.93(16)
Sb1 Re1 Pt1 51.078(15)
C12 Re1 H1 176.6(15)
C14 Re1 H1 87.2(15)
C13 Re1 H1 90.5(15)
C11 Re1 H1 86.7(15)
Sb1 Re1 H1 76.8(15)
Pt1 Re1 H1 25.8(15)
C15 Sb1 C21 103.9(2)
C15 Sb1 Pt1 121.19(13)
C21 Sb1 Pt1 109.32(14)
C15 Sb1 Re1 123.31(14)
C21 Sb1 Re1 123.35(14)
Pt1 Sb1 Re1 73.120(17)
C33 P1 C41 109.4(3)
C33 P1 C37 108.5(4)
C41 P1 C37 105.5(3)
C33 P1 Pt1 107.80(19)
C41 P1 Pt1 114.7(2)
C37 P1 Pt1 110.8(4)
O11 C11 Re1 179.6(6)
O12 C12 Re1 178.6(7)
O13 C13 Re1 177.3(6)
O14 C14 Re1 178.9(6)
C20 C15 C16 118.9(5)
C20 C15 Sb1 120.6(4)
C16 C15 Sb1 120.5(4)
C15 C16 C17 120.4(6)
C15 C16 H16 119.8
C17 C16 H16 119.8
C18 C17 C16 119.2(7)
C18 C17 H17 120.4
C16 C17 H17 120.4
C19 C18 C17 120.2(7)
C19 C18 H18 119.9
C17 C18 H18 119.9
C18 C19 C20 120.6(7)
C18 C19 H19 119.7
C20 C19 H19 119.7
C15 C20 C19 120.6(6)
C15 C20 H20 119.7
C19 C20 H20 119.7
C26 C21 C22 119.2(5)
C26 C21 Sb1 118.7(4)
C22 C21 Sb1 122.1(4)
C23 C22 C21 119.3(7)
C23 C22 H22 120.4
C21 C22 H22 120.4
C24 C23 C22 121.3(7)
C24 C23 H23 119.3
C22 C23 H23 119.3
C23 C24 C25 119.6(7)
C23 C24 H24 120.2
C25 C24 H24 120.2
C24 C25 C26 119.6(8)
C24 C25 H25 120.2
C26 C25 H25 120.2
C21 C26 C25 121.0(6)
C21 C26 H26 119.5
C25 C26 H26 119.5
C28 C27 C32 116.1(5)
C28 C27 Pt1 119.7(4)
C32 C27 Pt1 124.0(4)
C29 C28 C27 122.5(7)
C29 C28 H28 118.8
C27 C28 H28 118.8
C30 C29 C28 120.7(8)
C30 C29 H29 119.7
C28 C29 H29 119.7
C29 C30 C31 119.0(7)
C29 C30 H30 120.5
C31 C30 H30 120.5
C30 C31 C32 121.0(8)
C30 C31 H31 119.5
C32 C31 H31 119.5
C31 C32 C27 120.7(7)
C31 C32 H32 119.7
C27 C32 H32 119.7
C36 C33 C35 105.6(9)
C36 C33 C34 110.0(12)
C35 C33 C34 104.8(9)
C36 C33 P1 117.7(7)
C35 C33 P1 111.6(5)
C34 C33 P1 106.4(5)
C33 C34 H34A 109.5
C33 C34 H34B 109.5
H34A C34 H34B 109.5
C33 C34 H34C 109.5
H34A C34 H34C 109.5
H34B C34 H34C 109.5
C33 C35 H35A 109.5
C33 C35 H35B 109.5
H35A C35 H35B 109.5
C33 C35 H35C 109.5
H35A C35 H35C 109.5
H35B C35 H35C 109.5
C33 C36 H36A 109.5
C33 C36 H36B 109.5
H36A C36 H36B 109.5
C33 C36 H36C 109.5
H36A C36 H36C 109.5
H36B C36 H36C 109.5
C40 C37 C38 117.6(8)
C40 C37 C39 95.4(9)
C38 C37 C39 100.2(7)
C40 C37 P1 115.1(6)
C38 C37 P1 113.2(6)
C39 C37 P1 112.7(7)
C37 C38 H38A 109.5
C37 C38 H38B 109.5
H38A C38 H38B 109.5
C37 C38 H38C 109.5
H38A C38 H38C 109.5
H38B C38 H38C 109.5
C37 C39 H39A 109.5
C37 C39 H39B 109.5
H39A C39 H39B 109.5
C37 C39 H39C 109.5
H39A C39 H39C 109.5
H39B C39 H39C 109.5
C37 C40 H40A 109.5
C37 C40 H40B 109.5
H40A C40 H40B 109.5
C37 C40 H40C 109.5
H40A C40 H40C 109.5
H40B C40 H40C 109.5
C42 C41 C44 107.0(7)
C42 C41 C43 106.9(6)
C44 C41 C43 109.5(7)
C42 C41 P1 111.0(5)
C44 C41 P1 107.3(5)
C43 C41 P1 114.9(5)
C41 C42 H42A 109.5
C41 C42 H42B 109.5
H42A C42 H42B 109.5
C41 C42 H42C 109.5
H42A C42 H42C 109.5
H42B C42 H42C 109.5
C41 C43 H43A 109.5
C41 C43 H43B 109.5
H43A C43 H43B 109.5
C41 C43 H43C 109.5
H43A C43 H43C 109.5
H43B C43 H43C 109.5
C41 C44 H44A 109.5
C41 C44 H44B 109.5
H44A C44 H44B 109.5
C41 C44 H44C 109.5
H44A C44 H44C 109.5
H44B C44 H44C 109.5

loop_
_geom_bond_atom_site_label_1
_geom_bond_atom_site_label_2
_geom_bond_distance
Pt1 C27 2.051(5)
Pt1 P1 2.3692(13)
Pt1 Sb1 2.5180(7)
Pt1 Re1 3.0971(7)
Pt1 H1 1.65(5)
Re1 C12 1.931(6)
Re1 C14 1.948(6)
Re1 C13 1.986(6)
Re1 C11 1.992(6)
Re1 Sb1 2.6769(6)
Re1 H1 1.84(5)
Sb1 C15 2.120(5)
Sb1 C21 2.123(5)
P1 C33 1.901(6)
P1 C41 1.904(6)
P1 C37 1.911(7)
O11 C11 1.115(7)
O12 C12 1.131(7)
O13 C13 1.135(7)
O14 C14 1.129(7)
C15 C20 1.369(8)
C15 C16 1.380(8)
C16 C17 1.396(9)
C16 H16 0.9300
C17 C18 1.374(12)
C17 H17 0.9300
C18 C19 1.354(12)
C18 H18 0.9300
C19 C20 1.378(9)
C19 H19 0.9300
C20 H20 0.9300
C21 C26 1.366(8)
C21 C22 1.382(7)
C22 C23 1.371(10)
C22 H22 0.9300
C23 C24 1.364(13)
C23 H23 0.9300
C24 C25 1.365(12)
C24 H24 0.9300
C25 C26 1.380(9)
C25 H25 0.9300
C26 H26 0.9300
C27 C28 1.390(8)
C27 C32 1.400(8)
C28 C29 1.370(8)
C28 H28 0.9300
C29 C30 1.365(13)
C29 H29 0.9300
C30 C31 1.367(13)
C30 H30 0.9300
C31 C32 1.395(9)
C31 H31 0.9300
C32 H32 0.9300
C33 C36 1.475(11)
C33 C35 1.485(11)
C33 C34 1.494(11)
C34 H34A 0.9600
C34 H34B 0.9600
C34 H34C 0.9600
C35 H35A 0.9600
C35 H35B 0.9600
C35 H35C 0.9600
C36 H36A 0.9600
C36 H36B 0.9600
C36 H36C 0.9600
C37 C40 1.405(11)
C37 C38 1.489(11)
C37 C39 1.598(15)
C38 H38A 0.9600
C38 H38B 0.9600
C38 H38C 0.9600
C39 H39A 0.9600
C39 H39B 0.9600
C39 H39C 0.9600
C40 H40A 0.9600
C40 H40B 0.9600
C40 H40C 0.9600
C41 C42 1.524(9)
C41 C44 1.550(13)
C41 C43 1.556(9)
C42 H42A 0.9600
C42 H42B 0.9600
C42 H42C 0.9600
C43 H43A 0.9600
C43 H43B 0.9600
C43 H43C 0.9600
C44 H44A 0.9600
C44 H44B 0.9600
C44 H44C 0.9600
